data_2023530
loop_
_publ_author_name
'\/Lukaszczyk, Weronika'
'Lohse, Allegra'
'Leibing, Julia'
'Yildizbas, Sudem'
'Rizvanovic, Irwana'
'Techert, Simone'
'Velazquez-Garcia, Jose de Jesus'

_publ_section_title
;
 Crystal structure of tris(2-methyl-1H-imidazol-3-ium)
 benzene-1,3,5-tricarboxylate
;
_journal_coeditor_code JQ2040
_journal_issue 7
_journal_name_full 'Acta Crystallographica Section E Crystallographic Communications'
_journal_paper_doi 10.1107/S2056989025004748
_journal_volume 81
_journal_year 2025
_chemical_formula_iupac '3C4 H7 N2 +, C9 H3 O6 3-'
_chemical_formula_moiety '3(C4 H7 N2 +), C9 H3 O6 3-'
_chemical_formula_sum 'C21 H24 N6 O6'
_chemical_formula_weight 456.46
_chemical_name_systematic
;
Tris(2-methyl-1<i>H</i>-imidazol-3-ium) benzene-1,3,5-tricarboxylate
;
_space_group_crystal_system triclinic
_space_group_IT_number 2
_space_group_name_Hall '-P 1'
_space_group_name_H-M_alt 'P -1'
_atom_sites_solution_hydrogens mixed
_atom_sites_solution_primary dual
_audit_creation_method
;
Olex2 1.5
(compiled 2025.03.04 svn.red2d20d0 for OlexSys, GUI svn.r7188)
;
_cell_angle_alpha 74.199(4)
_cell_angle_beta 79.749(4)
_cell_angle_gamma 87.580(4)
_cell_formula_units_Z 2
_cell_length_a 8.8634(5)
_cell_length_b 10.3453(7)
_cell_length_c 11.6777(7)
_cell_measurement_reflns_used 4963
_cell_measurement_temperature 296.15
_cell_measurement_theta_max 27.55
_cell_measurement_theta_min 2.71
_cell_volume 1013.85(11)
_computing_cell_refinement
;
SAINT (Bruker, 2016)
;
_computing_data_collection
;
APEX2 (Bruker, 2016)
;
_computing_data_reduction
;
SAINT (Bruker, 2016)
;
_computing_molecular_graphics
;
Olex2 1.5 (Dolomanov <i>et al.</i>,  2009)
;
_computing_publication_material
;
Olex2 1.5 (Dolomanov <i>et al.</i>,  2009)
;
_computing_structure_refinement
;
<i>SHELXL2018/3</i> (Sheldrick, 2015b)
;
_computing_structure_solution
;
<i>SHELXT2018/2</i> (Sheldrick, 2015a)
;
_diffrn_ambient_temperature 296.15
_diffrn_measured_fraction_theta_full 0.998
_diffrn_measured_fraction_theta_max 0.994
_diffrn_measurement_device_type 'Bruker P4'
_diffrn_measurement_method '\w scans'
_diffrn_radiation_monochromator graphite
_diffrn_radiation_type MoK\a
_diffrn_radiation_wavelength 0.71073
_diffrn_reflns_av_R_equivalents 0.0334
_diffrn_reflns_av_unetI/netI 0.0315
_diffrn_reflns_limit_h_max 11
_diffrn_reflns_limit_h_min -11
_diffrn_reflns_limit_k_max 13
_diffrn_reflns_limit_k_min -13
_diffrn_reflns_limit_l_max 15
_diffrn_reflns_limit_l_min -15
_diffrn_reflns_number 18775
_diffrn_reflns_theta_full 25.242
_diffrn_reflns_theta_max 27.613
_diffrn_reflns_theta_min 1.840
_diffrn_source_current 0.6
_diffrn_source_power 0.03
_diffrn_source_voltage 50.0
_diffrn_standards_decay_% 'not measured'
_diffrn_standards_interval_count 'not measured'
_diffrn_standards_number 'not measured'
_exptl_absorpt_coefficient_mu 0.112
_exptl_absorpt_correction_T_max 0.7456
_exptl_absorpt_correction_T_min 0.6612
_exptl_absorpt_correction_type multi-scan
_exptl_absorpt_process_details
;
(SADABS; Krause <i>et al.</i>,  2015)
;
_exptl_crystal_colour 'clear light colourless'
_exptl_crystal_density_diffrn 1.495
_exptl_crystal_description irregular
_exptl_crystal_F_000 480
_exptl_crystal_size_max 0.1
_exptl_crystal_size_mid 0.08
_exptl_crystal_size_min 0.07
_refine_diff_density_max 0.359
_refine_diff_density_min -0.232
_refine_ls_extinction_method none
_refine_ls_goodness_of_fit_ref 1.050
_refine_ls_hydrogen_treatment mixed
_refine_ls_matrix_type full
_refine_ls_number_parameters 584
_refine_ls_number_reflns 4693
_refine_ls_number_restraints 1806
_refine_ls_restrained_S_all 0.894
_refine_ls_R_factor_all 0.0521
_refine_ls_R_factor_gt 0.0389
_refine_ls_shift/su_max 0.001
_refine_ls_shift/su_mean 0.000
_refine_ls_structure_factor_coef Fsqd
_refine_ls_weighting_details 'w=1/[\s^2^(Fo^2^)+(0.0501P)^2^+0.3475P] where P=(Fo^2^+2Fc^2^)/3'
_refine_ls_weighting_scheme calc
_refine_ls_wR_factor_gt 0.0964
_refine_ls_wR_factor_ref 0.1022
_reflns_number_gt 3780
_reflns_number_total 4693
_reflns_threshold_expression 'I > 2\s(I)'
_cod_data_source_file jq2040.cif
_cod_data_source_block I
_cod_database_code 2023530
_shelx_space_group_comment
;
The symmetry employed for this shelxl refinement is uniquely defined
by the following loop, which should always be used as a source of
symmetry information in preference to the above space-group names.
They are only intended as comments.
;

loop_
_space_group_symop_operation_xyz
'x, y, z'
'-x, -y, -z'

loop_
_atom_site_type_symbol
_atom_site_label
_atom_site_fract_x
_atom_site_fract_y
_atom_site_fract_z
_atom_site_U_iso_or_equiv
_atom_site_adp_type
_atom_site_calc_flag
_atom_site_occupancy
_atom_site_disorder_assembly
_atom_site_disorder_group
O O1A 0.63437(13) 0.63491(11) 0.46926(9) 0.0164(2) Uani d 0.9099(9) A 1
O O2A 0.43997(12) 0.69982(11) 0.59090(10) 0.0191(3) Uani d 0.9099(9) A 1
O O3A 0.29536(12) 0.41347(12) 1.00672(10) 0.0186(3) Uani d 0.9099(9) A 1
O O4A 0.44291(12) 0.24354(10) 1.08539(9) 0.0176(2) Uani d 0.9099(9) A 1
O O5A 0.88019(13) 0.11476(11) 0.80957(10) 0.0217(3) Uani d 0.9099(9) A 1
O O6A 0.92786(12) 0.22264(11) 0.61337(9) 0.0190(2) Uani d 0.9099(9) A 1
C C1A 0.54608(16) 0.62073(15) 0.56953(14) 0.0130(3) Uani d 0.9099(9) A 1
C C2A 0.41160(18) 0.33842(14) 1.00035(14) 0.0127(3) Uani d 0.9099(9) A 1
C C3A 0.85593(17) 0.20775(15) 0.71862(13) 0.0137(3) Uani d 0.9099(9) A 1
C C4A 0.57684(18) 0.50083(14) 0.67027(14) 0.0118(3) Uani d 0.9099(9) A 1
C C5A 0.48727(17) 0.47639(15) 0.78478(14) 0.0119(3) Uani d 0.9099(9) A 1
H H5A 0.405067 0.535044 0.799311 0.014 Uiso calc 0.9099(9) A 1
C C6A 0.51636(17) 0.36719(16) 0.87845(13) 0.0114(3) Uani d 0.9099(9) A 1
C C7A 0.63867(18) 0.28287(15) 0.85651(14) 0.0115(3) Uani d 0.9099(9) A 1
H H7A 0.661151 0.209755 0.920485 0.014 Uiso calc 0.9099(9) A 1
C C8A 0.72825(16) 0.30428(15) 0.74229(14) 0.0117(3) Uani d 0.9099(9) A 1
C C9A 0.69628(17) 0.41354(15) 0.64951(13) 0.0120(3) Uani d 0.9099(9) A 1
H H9A 0.756694 0.428611 0.571195 0.014 Uiso calc 0.9099(9) A 1
N N1A 0.36212(15) 0.17449(12) 0.73067(12) 0.0148(3) Uani d 0.9099(9) A 1
H H1A 0.367(2) 0.2355(15) 0.6605(11) 0.022 Uiso d 0.9099(9) A 1
N N2A 0.4159(3) -0.0048(2) 0.86170(16) 0.0140(4) Uani d 0.9099(9) A 1
H H2A 0.4619(19) -0.0805(12) 0.8884(16) 0.021 Uiso d 0.9099(9) A 1
C C10A 0.5638(2) 0.03092(17) 0.65126(16) 0.0202(4) Uani d 0.9099(9) A 1
H H10A 0.534175 -0.053945 0.639115 0.030 Uiso calc 0.9099(9) A 1
H H10B 0.664662 0.021176 0.675921 0.030 Uiso calc 0.9099(9) A 1
H H10C 0.568484 0.102221 0.575648 0.030 Uiso calc 0.9099(9) A 1
C C11A 0.44916(16) 0.06610(14) 0.74657(13) 0.0135(3) Uani d 0.9099(9) A 1
C C12A 0.30468(17) 0.06181(15) 0.92221(14) 0.0162(3) Uani d 0.9099(9) A 1
H H12A 0.260489 0.034459 1.005449 0.019 Uiso calc 0.9099(9) A 1
C C13A 0.27126(19) 0.17348(17) 0.83954(15) 0.0167(3) Uani d 0.9099(9) A 1
H H13A 0.198107 0.239584 0.853903 0.020 Uiso calc 0.9099(9) A 1
N N3A 0.06717(14) 0.90954(13) 0.81578(12) 0.0147(3) Uani d 0.9099(9) A 1
H H3A 0.0060(18) 0.9796(14) 0.8066(17) 0.022 Uiso d 0.9099(9) A 1
N N4A 0.2353(4) 0.7711(3) 0.7613(2) 0.0136(4) Uani d 0.9099(9) A 1
H H4A 0.3034(17) 0.7388(18) 0.7122(14) 0.020 Uiso d 0.9099(9) A 1
C C14A 0.1663(2) 0.96187(19) 0.59451(15) 0.0167(4) Uani d 0.9099(9) A 1
H H14A 0.268061 1.003764 0.565408 0.025 Uiso calc 0.9099(9) A 1
H H14B 0.087809 1.031841 0.589348 0.025 Uiso calc 0.9099(9) A 1
H H14C 0.149788 0.903210 0.544569 0.025 Uiso calc 0.9099(9) A 1
C C15A 0.15618(17) 0.88171(15) 0.72134(13) 0.0130(3) Uani d 0.9099(9) A 1
C C16A 0.09140(19) 0.81487(18) 0.91902(16) 0.0165(4) Uani d 0.9099(9) A 1
H H16A 0.043111 0.811425 0.999237 0.020 Uiso calc 0.9099(9) A 1
C C17A 0.19652(17) 0.72754(15) 0.88554(13) 0.0151(3) Uani d 0.9099(9) A 1
H H17A 0.235948 0.651262 0.937315 0.018 Uiso calc 0.9099(9) A 1
N N5A 0.90654(15) 0.58146(13) 0.80199(12) 0.0159(3) Uani d 0.9099(9) A 1
H H5AA 0.8356(17) 0.5879(19) 0.8618(13) 0.024 Uiso d 0.9099(9) A 1
N N6A 1.0223(4) 0.6183(3) 0.61691(17) 0.0158(5) Uani d 0.9099(9) A 1
H H6A 1.047(2) 0.6590(17) 0.5401(9) 0.024 Uiso d 0.9099(9) A 1
C C18A 0.8036(2) 0.77104(17) 0.65572(15) 0.0173(4) Uani d 0.9099(9) A 1
H H18A 0.775661 0.772415 0.577879 0.026 Uiso calc 0.9099(9) A 1
H H18B 0.854750 0.855706 0.648619 0.026 Uiso calc 0.9099(9) A 1
H H18C 0.710800 0.760067 0.717405 0.026 Uiso calc 0.9099(9) A 1
C C19A 0.90804(17) 0.65821(15) 0.69068(14) 0.0140(3) Uani d 0.9099(9) A 1
C C20A 1.09638(18) 0.51212(15) 0.68442(14) 0.0183(3) Uani d 0.9099(9) A 1
H H20A 1.181907 0.464382 0.655269 0.022 Uiso calc 0.9099(9) A 1
C C21A 1.0234(2) 0.48953(18) 0.79978(15) 0.0186(4) Uani d 0.9099(9) A 1
H H21A 1.048088 0.422387 0.867299 0.022 Uiso calc 0.9099(9) A 1
O O1B 0.3361(14) 0.3467(11) 1.0512(9) 0.021(2) Uani d 0.0901(9) A 2
O O2B 0.2768(12) 0.5341(10) 0.9276(9) 0.019(2) Uani d 0.0901(9) A 2
O O3B 0.5623(13) 0.6743(11) 0.5010(11) 0.019(2) Uani d 0.0901(9) A 2
O O4B 0.7474(12) 0.5493(10) 0.4393(8) 0.0185(19) Uani d 0.0901(9) A 2
O O5B 0.9052(12) 0.1340(12) 0.7314(10) 0.022(2) Uani d 0.0901(9) A 2
O O6B 0.7760(13) 0.0691(10) 0.9168(8) 0.0217(3) Uani d 0.0901(9) A 2
C C1B 0.3620(15) 0.4349(12) 0.9506(10) 0.0154(17) Uani d 0.0901(9) A 2
C C2B 0.6491(15) 0.5726(12) 0.5215(9) 0.0155(17) Uani d 0.0901(9) A 2
C C3B 0.8013(15) 0.1528(11) 0.8159(9) 0.0155(15) Uani d 0.0901(9) A 2
C C4B 0.4914(16) 0.4160(15) 0.8519(11) 0.0139(15) Uani d 0.0901(9) A 2
C C5B 0.5144(17) 0.4987(15) 0.7351(10) 0.0130(15) Uani d 0.0901(9) A 2
H H5B 0.450408 0.574762 0.715534 0.016 Uiso calc 0.0901(9) A 2
C C6B 0.6278(17) 0.4738(13) 0.6461(9) 0.0118(3) Uani d 0.0901(9) A 2
C C7B 0.7185(17) 0.3616(13) 0.6748(11) 0.0120(3) Uani d 0.0901(9) A 2
H H7B 0.795895 0.343054 0.613952 0.014 Uiso calc 0.0901(9) A 2
C C8B 0.6991(17) 0.2759(13) 0.7898(11) 0.0143(14) Uani d 0.0901(9) A 2
C C9B 0.5855(17) 0.3057(15) 0.8771(12) 0.0140(15) Uani d 0.0901(9) A 2
H H9B 0.571941 0.248118 0.956982 0.017 Uiso calc 0.0901(9) A 2
N N1B 0.8512(14) 0.6448(12) 0.7625(10) 0.0162(15) Uani d 0.0901(9) A 2
H H1B 0.794429 0.643147 0.832866 0.019 Uiso calc 0.0901(9) A 2
N N2B 1.022(4) 0.596(3) 0.6250(14) 0.0151(19) Uani d 0.0901(9) A 2
H H2B 1.099861 0.555833 0.590398 0.018 Uiso calc 0.0901(9) A 2
C C10B 1.027(3) 0.459(2) 0.8362(16) 0.0186(4) Uani d 0.0901(9) A 2
H H10D 0.973669 0.462481 0.916474 0.028 Uiso calc 0.0901(9) A 2
H H10E 1.136675 0.473684 0.829447 0.028 Uiso calc 0.0901(9) A 2
H H10F 1.009621 0.370858 0.824488 0.028 Uiso calc 0.0901(9) A 2
C C11B 0.9660(16) 0.5645(13) 0.7432(11) 0.0172(16) Uani d 0.0901(9) A 2
C C12B 0.9386(16) 0.7024(13) 0.5652(10) 0.0168(18) Uani d 0.0901(9) A 2
H H12B 0.951250 0.744914 0.481027 0.020 Uiso calc 0.0901(9) A 2
C C13B 0.8361(19) 0.7308(16) 0.6542(11) 0.0144(18) Uani d 0.0901(9) A 2
H H13B 0.763155 0.801145 0.643027 0.017 Uiso calc 0.0901(9) A 2
N N3B 0.9101(15) 0.0588(12) 1.2644(10) 0.020(2) Uani d 0.0901(9) A 2
H H3B 0.972182 -0.007821 1.255590 0.024 Uiso calc 0.0901(9) A 2
N N4B 0.780(5) 0.241(3) 1.224(2) 0.020(3) Uani d 0.0901(9) A 2
H H4B 0.741883 0.315890 1.182443 0.024 Uiso calc 0.0901(9) A 2
C C14B 0.967(2) 0.2003(19) 1.0515(11) 0.019(3) Uani d 0.0901(9) A 2
H H14D 0.990040 0.116708 1.028014 0.029 Uiso calc 0.0901(9) A 2
H H14E 1.061878 0.250271 1.041044 0.029 Uiso calc 0.0901(9) A 2
H H14F 0.897947 0.255024 1.000667 0.029 Uiso calc 0.0901(9) A 2
C C15B 0.8916(17) 0.1686(14) 1.1790(10) 0.019(2) Uani d 0.0901(9) A 2
C C16B 0.817(2) 0.0660(16) 1.3684(11) 0.017(3) Uani d 0.0901(9) A 2
H H16B 0.811200 0.001269 1.444487 0.020 Uiso calc 0.0901(9) A 2
C C17B 0.7345(17) 0.1797(14) 1.3463(12) 0.021(2) Uani d 0.0901(9) A 2
H H17B 0.661054 0.210989 1.402322 0.025 Uiso calc 0.0901(9) A 2
N N5B 0.4442(13) 0.1450(11) 0.6925(9) 0.0148(3) Uani d 0.0901(9) A 2
H H5BA 0.437910 0.215239 0.631013 0.018 Uiso calc 0.0901(9) A 2
N N6B 0.410(3) 0.013(3) 0.8728(14) 0.016(2) Uani d 0.0901(9) A 2
H H6B 0.376045 -0.018373 0.950791 0.019 Uiso calc 0.0901(9) A 2
C C18B 0.2189(18) 0.1957(19) 0.8343(17) 0.0167(3) Uani d 0.0901(9) A 2
H H18D 0.236520 0.290934 0.791949 0.025 Uiso calc 0.0901(9) A 2
H H18E 0.204232 0.184000 0.921700 0.025 Uiso calc 0.0901(9) A 2
H H18F 0.127233 0.164192 0.813587 0.025 Uiso calc 0.0901(9) A 2
C C19B 0.3520(14) 0.1176(14) 0.7978(11) 0.0169(16) Uani d 0.0901(9) A 2
C C20B 0.5330(16) -0.0392(13) 0.8061(11) 0.0171(18) Uani d 0.0901(9) A 2
H H20B 0.590742 -0.117429 0.833557 0.021 Uiso calc 0.0901(9) A 2
C C21B 0.5516(18) 0.0457(15) 0.6950(11) 0.0161(18) Uani d 0.0901(9) A 2
H H21B 0.627299 0.038191 0.628490 0.019 Uiso calc 0.0901(9) A 2

loop_
_atom_site_aniso_label
_atom_site_aniso_U_11
_atom_site_aniso_U_22
_atom_site_aniso_U_33
_atom_site_aniso_U_12
_atom_site_aniso_U_13
_atom_site_aniso_U_23
O1A 0.0192(6) 0.0154(6) 0.0093(5) 0.0061(5) 0.0031(4) 0.0011(5)
O2A 0.0218(6) 0.0166(5) 0.0133(5) 0.0117(4) 0.0018(4) 0.0003(4)
O3A 0.0199(6) 0.0180(6) 0.0116(6) 0.0103(5) 0.0034(5) 0.0007(5)
O4A 0.0213(5) 0.0157(5) 0.0098(5) 0.0077(4) 0.0022(4) 0.0025(4)
O5A 0.0259(6) 0.0188(6) 0.0132(6) 0.0139(5) 0.0021(5) 0.0020(5)
O6A 0.0214(6) 0.0192(5) 0.0115(5) 0.0094(4) 0.0033(4) -0.0011(4)
C1A 0.0153(7) 0.0112(7) 0.0107(8) 0.0028(6) -0.0008(6) -0.0015(6)
C2A 0.0148(7) 0.0111(7) 0.0110(7) 0.0030(6) -0.0009(6) -0.0023(6)
C3A 0.0163(7) 0.0117(7) 0.0113(7) 0.0037(6) -0.0015(6) -0.0012(6)
C4A 0.0139(8) 0.0098(7) 0.0097(7) 0.0027(5) -0.0005(6) -0.0009(5)
C5A 0.0128(7) 0.0110(7) 0.0102(8) 0.0041(6) -0.0001(6) -0.0020(6)
C6A 0.0130(7) 0.0102(7) 0.0100(7) 0.0019(6) -0.0001(6) -0.0024(6)
C7A 0.0145(8) 0.0085(7) 0.0098(7) 0.0029(6) -0.0020(6) 0.0000(5)
C8A 0.0119(7) 0.0109(7) 0.0111(8) 0.0029(6) -0.0001(6) -0.0024(6)
C9A 0.0140(7) 0.0113(7) 0.0081(7) 0.0030(6) 0.0006(5) -0.0005(6)
N1A 0.0186(6) 0.0116(6) 0.0115(6) 0.0030(5) -0.0014(5) 0.0002(5)
N2A 0.0175(7) 0.0101(9) 0.0123(7) 0.0037(6) -0.0013(6) -0.0008(6)
C10A 0.0218(8) 0.0188(8) 0.0145(8) 0.0073(6) 0.0036(7) -0.0006(7)
C11A 0.0152(7) 0.0114(7) 0.0121(7) 0.0019(5) -0.0016(6) -0.0007(6)
C12A 0.0185(7) 0.0139(7) 0.0146(7) 0.0016(6) 0.0004(6) -0.0034(6)
C13A 0.0185(9) 0.0135(8) 0.0149(7) 0.0041(6) 0.0020(7) -0.0024(6)
N3A 0.0150(6) 0.0129(6) 0.0149(7) 0.0057(5) -0.0006(5) -0.0036(5)
N4A 0.0144(10) 0.0119(9) 0.0128(9) 0.0046(8) 0.0003(7) -0.0028(6)
C14A 0.0193(8) 0.0161(9) 0.0114(8) 0.0048(6) -0.0003(7) -0.0003(7)
C15A 0.0128(7) 0.0117(7) 0.0140(8) 0.0020(6) -0.0019(6) -0.0031(6)
C16A 0.0174(8) 0.0161(8) 0.0135(8) 0.0026(7) 0.0006(6) -0.0024(7)
C17A 0.0180(7) 0.0137(7) 0.0121(7) 0.0027(6) -0.0022(6) -0.0014(6)
N5A 0.0177(7) 0.0157(6) 0.0110(6) 0.0033(5) 0.0037(5) -0.0023(5)
N6A 0.0184(7) 0.0145(13) 0.0105(7) 0.0027(8) 0.0032(6) -0.0008(6)
C18A 0.0162(8) 0.0148(8) 0.0176(8) 0.0039(6) -0.0001(6) -0.0010(6)
C19A 0.0146(7) 0.0130(7) 0.0131(7) -0.0002(6) 0.0009(6) -0.0036(6)
C20A 0.0202(8) 0.0145(7) 0.0165(8) 0.0056(6) 0.0015(6) -0.0019(6)
C21A 0.0225(7) 0.0150(9) 0.0137(9) 0.0063(7) 0.0004(8) 0.0005(7)
O1B 0.021(4) 0.017(4) 0.016(4) 0.009(4) 0.006(4) 0.000(3)
O2B 0.024(4) 0.020(4) 0.009(4) 0.009(3) 0.002(3) -0.002(3)
O3B 0.022(4) 0.019(4) 0.007(4) 0.004(3) 0.003(4) 0.005(3)
O4B 0.025(4) 0.016(4) 0.007(3) 0.004(3) 0.002(3) 0.004(3)
O5B 0.027(4) 0.014(4) 0.015(4) 0.010(3) 0.001(3) 0.007(3)
O6B 0.0259(6) 0.0188(6) 0.0132(6) 0.0139(5) 0.0021(5) 0.0020(5)
C1B 0.018(3) 0.014(3) 0.012(3) 0.003(3) 0.001(3) -0.001(3)
C2B 0.019(3) 0.014(3) 0.010(3) 0.003(3) 0.001(2) 0.001(2)
C3B 0.018(3) 0.013(2) 0.012(2) 0.005(2) -0.001(2) 0.001(2)
C4B 0.017(2) 0.012(2) 0.009(2) 0.006(2) 0.001(2) 0.001(2)
C5B 0.017(2) 0.011(2) 0.008(2) 0.003(2) 0.000(2) 0.001(2)
C6B 0.0139(8) 0.0098(7) 0.0097(7) 0.0027(5) -0.0005(6) -0.0009(5)
C7B 0.0140(7) 0.0113(7) 0.0081(7) 0.0030(6) 0.0006(5) -0.0005(6)
C8B 0.018(2) 0.012(2) 0.009(2) 0.005(2) 0.001(2) 0.001(2)
C9B 0.017(2) 0.013(2) 0.009(2) 0.005(2) 0.001(2) -0.001(2)
N1B 0.020(3) 0.015(3) 0.009(3) 0.003(2) 0.001(2) 0.002(2)
N2B 0.019(3) 0.013(3) 0.010(3) 0.003(3) 0.003(3) -0.002(3)
C10B 0.0225(7) 0.0150(9) 0.0137(9) 0.0063(7) 0.0004(8) 0.0005(7)
C11B 0.019(3) 0.015(3) 0.012(3) 0.003(2) 0.003(2) 0.001(2)
C12B 0.020(3) 0.013(3) 0.012(3) 0.005(3) 0.001(3) 0.001(3)
C13B 0.018(3) 0.012(3) 0.009(3) 0.002(3) 0.002(3) 0.001(3)
N3B 0.027(5) 0.019(4) 0.013(4) 0.007(4) 0.005(4) -0.009(3)
N4B 0.023(5) 0.015(4) 0.018(4) 0.009(4) 0.002(4) -0.003(4)
C14B 0.025(6) 0.014(5) 0.014(4) 0.008(5) 0.001(4) 0.001(4)
C15B 0.022(4) 0.016(4) 0.015(4) 0.006(3) 0.002(3) -0.006(3)
C16B 0.021(5) 0.016(5) 0.013(5) 0.008(4) 0.000(4) -0.006(4)
C17B 0.024(5) 0.018(4) 0.015(4) 0.011(4) 0.003(4) -0.001(4)
N5B 0.0186(6) 0.0116(6) 0.0115(6) 0.0030(5) -0.0014(5) 0.0002(5)
N6B 0.020(3) 0.013(3) 0.010(3) 0.003(3) -0.001(3) 0.003(3)
C18B 0.0185(9) 0.0135(8) 0.0149(7) 0.0041(6) 0.0020(7) -0.0024(6)
C19B 0.019(3) 0.013(3) 0.013(3) 0.004(2) 0.000(2) 0.003(2)
C20B 0.020(3) 0.015(3) 0.012(3) 0.004(3) 0.002(3) 0.002(3)
C21B 0.021(3) 0.012(3) 0.011(3) 0.004(3) 0.002(3) 0.001(3)

loop_
_atom_type_symbol
_atom_type_description
_atom_type_scat_dispersion_real
_atom_type_scat_dispersion_imag
_atom_type_scat_source
C C 0.0033 0.0016 'International Tables Vol C Tables 4.2.6.8 and 6.1.1.4'
H H 0.0000 0.0000 'International Tables Vol C Tables 4.2.6.8 and 6.1.1.4'
N N 0.0061 0.0033 'International Tables Vol C Tables 4.2.6.8 and 6.1.1.4'
O O 0.0106 0.0060 'International Tables Vol C Tables 4.2.6.8 and 6.1.1.4'

loop_
_geom_angle_atom_site_label_1
_geom_angle_atom_site_label_2
_geom_angle_atom_site_label_3
_geom_angle_site_symmetry_1
_geom_angle_site_symmetry_3
_geom_angle
_geom_angle_publ_flag
O1A C1A C4A . . 115.95(13) ?
O2A C1A O1A . . 124.87(15) ?
O2A C1A C4A . . 119.16(14) ?
O3A C2A C6A . . 115.77(13) ?
O4A C2A O3A . . 124.98(15) ?
O4A C2A C6A . . 119.24(14) ?
O5A C3A C8A . . 116.00(13) ?
O6A C3A O5A . . 124.60(14) ?
O6A C3A C8A . . 119.40(13) ?
C5A C4A C1A . . 120.71(14) ?
C5A C4A C9A . . 119.10(13) ?
C9A C4A C1A . . 120.20(14) ?
C4A C5A H5A . . 119.5 ?
C4A C5A C6A . . 121.00(13) ?
C6A C5A H5A . . 119.5 ?
C5A C6A C2A . . 119.89(14) ?
C5A C6A C7A . . 118.99(14) ?
C7A C6A C2A . . 121.08(14) ?
C6A C7A H7A . . 119.5 ?
C8A C7A C6A . . 120.96(13) ?
C8A C7A H7A . . 119.5 ?
C7A C8A C3A . . 120.22(13) ?
C7A C8A C9A . . 119.10(13) ?
C9A C8A C3A . . 120.67(14) ?
C4A C9A C8A . . 120.84(13) ?
C4A C9A H9A . . 119.6 ?
C8A C9A H9A . . 119.6 ?
C11A N1A H1A . . 123.1(12) ?
C11A N1A C13A . . 108.45(13) ?
C13A N1A H1A . . 128.4(12) ?
C11A N2A H2A . . 121.3(13) ?
C11A N2A C12A . . 108.88(14) ?
C12A N2A H2A . . 129.8(13) ?
H10A C10A H10B . . 109.5 ?
H10A C10A H10C . . 109.5 ?
H10B C10A H10C . . 109.5 ?
C11A C10A H10A . . 109.5 ?
C11A C10A H10B . . 109.5 ?
C11A C10A H10C . . 109.5 ?
N1A C11A N2A . . 108.61(14) ?
N1A C11A C10A . . 125.15(14) ?
N2A C11A C10A . . 126.24(14) ?
N2A C12A H12A . . 126.8 ?
C13A C12A N2A . . 106.30(15) ?
C13A C12A H12A . . 126.8 ?
N1A C13A H13A . . 126.1 ?
C12A C13A N1A . . 107.75(14) ?
C12A C13A H13A . . 126.1 ?
C15A N3A H3A . . 121.1(12) ?
C15A N3A C16A . . 108.74(13) ?
C16A N3A H3A . . 130.1(12) ?
C15A N4A H4A . . 121.7(13) ?
C15A N4A C17A . . 108.96(15) ?
C17A N4A H4A . . 129.2(13) ?
H14A C14A H14B . . 109.5 ?
H14A C14A H14C . . 109.5 ?
H14B C14A H14C . . 109.5 ?
C15A C14A H14A . . 109.5 ?
C15A C14A H14B . . 109.5 ?
C15A C14A H14C . . 109.5 ?
N3A C15A N4A . . 108.31(15) ?
N3A C15A C14A . . 125.30(14) ?
N4A C15A C14A . . 126.38(16) ?
N3A C16A H16A . . 126.2 ?
C17A C16A N3A . . 107.51(15) ?
C17A C16A H16A . . 126.2 ?
N4A C17A H17A . . 126.8 ?
C16A C17A N4A . . 106.47(14) ?
C16A C17A H17A . . 126.8 ?
C19A N5A H5AA . . 122.0(13) ?
C19A N5A C21A . . 108.61(13) ?
C21A N5A H5AA . . 129.1(13) ?
C19A N6A H6A . . 123.4(13) ?
C19A N6A C20A . . 108.66(15) ?
C20A N6A H6A . . 127.8(13) ?
H18A C18A H18B . . 109.5 ?
H18A C18A H18C . . 109.5 ?
H18B C18A H18C . . 109.5 ?
C19A C18A H18A . . 109.5 ?
C19A C18A H18B . . 109.5 ?
C19A C18A H18C . . 109.5 ?
N5A C19A N6A . . 108.55(14) ?
N5A C19A C18A . . 125.28(14) ?
N6A C19A C18A . . 126.14(15) ?
N6A C20A H20A . . 126.7 ?
C21A C20A N6A . . 106.55(14) ?
C21A C20A H20A . . 126.7 ?
N5A C21A H21A . . 126.2 ?
C20A C21A N5A . . 107.63(13) ?
C20A C21A H21A . . 126.2 ?
O1B C1B C4B . . 120.2(9) ?
O2B C1B O1B . . 121.0(10) ?
O2B C1B C4B . . 118.6(9) ?
O3B C2B C6B . . 119.9(9) ?
O4B C2B O3B . . 120.8(10) ?
O4B C2B C6B . . 119.2(9) ?
O5B C3B C8B . . 119.0(8) ?
O6B C3B O5B . . 121.5(10) ?
O6B C3B C8B . . 119.4(9) ?
C5B C4B C1B . . 123.5(9) ?
C9B C4B C1B . . 118.8(9) ?
C9B C4B C5B . . 117.7(9) ?
C4B C5B H5B . . 119.1 ?
C6B C5B C4B . . 121.8(9) ?
C6B C5B H5B . . 119.1 ?
C5B C6B C2B . . 118.4(9) ?
C5B C6B C7B . . 118.7(9) ?
C7B C6B C2B . . 122.9(9) ?
C6B C7B H7B . . 119.2 ?
C8B C7B C6B . . 121.5(9) ?
C8B C7B H7B . . 119.2 ?
C7B C8B C3B . . 119.2(9) ?
C7B C8B C9B . . 118.0(9) ?
C9B C8B C3B . . 122.8(9) ?
C4B C9B C8B . . 122.3(9) ?
C4B C9B H9B . . 118.8 ?
C8B C9B H9B . . 118.8 ?
C11B N1B H1B . . 126.2 ?
C11B N1B C13B . . 107.6(9) ?
C13B N1B H1B . . 126.2 ?
C11B N2B H2B . . 125.5 ?
C11B N2B C12B . . 109.0(9) ?
C12B N2B H2B . . 125.5 ?
H10D C10B H10E . . 109.5 ?
H10D C10B H10F . . 109.5 ?
H10E C10B H10F . . 109.5 ?
C11B C10B H10D . . 109.5 ?
C11B C10B H10E . . 109.5 ?
C11B C10B H10F . . 109.5 ?
N1B C11B N2B . . 109.0(8) ?
N1B C11B C10B . . 126.0(11) ?
N2B C11B C10B . . 125.0(11) ?
N2B C12B H12B . . 128.0 ?
C13B C12B N2B . . 104.0(9) ?
C13B C12B H12B . . 128.0 ?
N1B C13B H13B . . 124.8 ?
C12B C13B N1B . . 110.4(9) ?
C12B C13B H13B . . 124.8 ?
C15B N3B H3B . . 125.8 ?
C15B N3B C16B . . 108.3(9) ?
C16B N3B H3B . . 125.8 ?
C15B N4B H4B . . 125.7 ?
C15B N4B C17B . . 108.6(9) ?
C17B N4B H4B . . 125.7 ?
H14D C14B H14E . . 109.5 ?
H14D C14B H14F . . 109.5 ?
H14E C14B H14F . . 109.5 ?
C15B C14B H14D . . 109.5 ?
C15B C14B H14E . . 109.5 ?
C15B C14B H14F . . 109.5 ?
N3B C15B N4B . . 108.7(9) ?
N3B C15B C14B . . 126.4(11) ?
N4B C15B C14B . . 124.5(11) ?
N3B C16B H16B . . 125.5 ?
C17B C16B N3B . . 109.1(9) ?
C17B C16B H16B . . 125.5 ?
N4B C17B H17B . . 127.4 ?
C16B C17B N4B . . 105.1(9) ?
C16B C17B H17B . . 127.4 ?
C19B N5B H5BA . . 125.8 ?
C19B N5B C21B . . 108.4(8) ?
C21B N5B H5BA . . 125.8 ?
C19B N6B H6B . . 125.7 ?
C19B N6B C20B . . 108.6(9) ?
C20B N6B H6B . . 125.7 ?
H18D C18B H18E . . 109.5 ?
H18D C18B H18F . . 109.5 ?
H18E C18B H18F . . 109.5 ?
C19B C18B H18D . . 109.5 ?
C19B C18B H18E . . 109.5 ?
C19B C18B H18F . . 109.5 ?
N5B C19B N6B . . 108.2(9) ?
N5B C19B C18B . . 127.0(11) ?
N6B C19B C18B . . 124.5(11) ?
N6B C20B H20B . . 127.5 ?
C21B C20B N6B . . 105.0(9) ?
C21B C20B H20B . . 127.5 ?
N5B C21B H21B . . 125.4 ?
C20B C21B N5B . . 109.2(9) ?
C20B C21B H21B . . 125.4 ?

loop_
_geom_bond_atom_site_label_1
_geom_bond_atom_site_label_2
_geom_bond_site_symmetry_2
_geom_bond_distance
_geom_bond_publ_flag
O1A C1A . 1.2629(18) ?
O2A C1A . 1.2565(17) ?
O3A C2A . 1.2674(17) ?
O4A C2A . 1.2534(17) ?
O5A C3A . 1.2677(18) ?
O6A C3A . 1.2519(18) ?
C1A C4A . 1.513(2) ?
C2A C6A . 1.516(2) ?
C3A C8A . 1.5159(19) ?
C4A C5A . 1.392(2) ?
C4A C9A . 1.3936(19) ?
C5A H5A . 0.9500 ?
C5A C6A . 1.394(2) ?
C6A C7A . 1.395(2) ?
C7A H7A . 0.9500 ?
C7A C8A . 1.391(2) ?
C8A C9A . 1.395(2) ?
C9A H9A . 0.9500 ?
N1A H1A . 0.883(9) ?
N1A C11A . 1.3234(18) ?
N1A C13A . 1.376(2) ?
N2A H2A . 0.873(9) ?
N2A C11A . 1.331(2) ?
N2A C12A . 1.381(2) ?
C10A H10A . 0.9800 ?
C10A H10B . 0.9800 ?
C10A H10C . 0.9800 ?
C10A C11A . 1.480(2) ?
C12A H12A . 0.9500 ?
C12A C13A . 1.349(2) ?
C13A H13A . 0.9500 ?
N3A H3A . 0.881(9) ?
N3A C15A . 1.3287(19) ?
N3A C16A . 1.375(2) ?
N4A H4A . 0.877(9) ?
N4A C15A . 1.333(2) ?
N4A C17A . 1.381(3) ?
C14A H14A . 0.9800 ?
C14A H14B . 0.9800 ?
C14A H14C . 0.9800 ?
C14A C15A . 1.476(2) ?
C16A H16A . 0.9500 ?
C16A C17A . 1.352(2) ?
C17A H17A . 0.9500 ?
N5A H5AA . 0.868(9) ?
N5A C19A . 1.324(2) ?
N5A C21A . 1.378(2) ?
N6A H6A . 0.873(9) ?
N6A C19A . 1.337(2) ?
N6A C20A . 1.383(2) ?
C18A H18A . 0.9800 ?
C18A H18B . 0.9800 ?
C18A H18C . 0.9800 ?
C18A C19A . 1.473(2) ?
C20A H20A . 0.9500 ?
C20A C21A . 1.349(2) ?
C21A H21A . 0.9500 ?
O1B C1B . 1.266(9) ?
O2B C1B . 1.246(9) ?
O3B C2B . 1.271(9) ?
O4B C2B . 1.245(9) ?
O5B C3B . 1.275(9) ?
O6B C3B . 1.247(9) ?
C1B C4B . 1.522(9) ?
C2B C6B . 1.518(9) ?
C3B C8B . 1.524(8) ?
C4B C5B . 1.384(9) ?
C4B C9B . 1.381(9) ?
C5B H5B . 0.9500 ?
C5B C6B . 1.382(9) ?
C6B C7B . 1.383(9) ?
C7B H7B . 0.9500 ?
C7B C8B . 1.379(9) ?
C8B C9B . 1.388(9) ?
C9B H9B . 0.9500 ?
N1B H1B . 0.8800 ?
N1B C11B . 1.313(9) ?
N1B C13B . 1.360(9) ?
N2B H2B . 0.8800 ?
N2B C11B . 1.336(10) ?
N2B C12B . 1.397(10) ?
C10B H10D . 0.9800 ?
C10B H10E . 0.9800 ?
C10B H10F . 0.9800 ?
C10B C11B . 1.473(9) ?
C12B H12B . 0.9500 ?
C12B C13B . 1.341(9) ?
C13B H13B . 0.9500 ?
N3B H3B . 0.8800 ?
N3B C15B . 1.318(9) ?
N3B C16B . 1.360(9) ?
N4B H4B . 0.8800 ?
N4B C15B . 1.334(9) ?
N4B C17B . 1.394(10) ?
C14B H14D . 0.9800 ?
C14B H14E . 0.9800 ?
C14B H14F . 0.9800 ?
C14B C15B . 1.472(9) ?
C16B H16B . 0.9500 ?
C16B C17B . 1.347(10) ?
C17B H17B . 0.9500 ?
N5B H5BA . 0.8800 ?
N5B C19B . 1.316(9) ?
N5B C21B . 1.368(9) ?
N6B H6B . 0.8800 ?
N6B C19B . 1.343(10) ?
N6B C20B . 1.400(10) ?
C18B H18D . 0.9800 ?
C18B H18E . 0.9800 ?
C18B H18F . 0.9800 ?
C18B C19B . 1.468(9) ?
C20B H20B . 0.9500 ?
C20B C21B . 1.341(10) ?
C21B H21B . 0.9500 ?

loop_
_geom_hbond_atom_site_label_D
_geom_hbond_atom_site_label_H
_geom_hbond_atom_site_label_A
_geom_hbond_site_symmetry_A
_geom_hbond_distance_DH
_geom_hbond_distance_HA
_geom_hbond_distance_DA
_geom_hbond_angle_DHA
_geom_hbond_publ_flag
N1A H1A O1A 2_666 0.883(9) 1.730(10) 2.6101(17) 174.4(18) yes
N2A H2A O4A 2_657 0.873(9) 1.828(10) 2.6888(18) 168.5(18) yes
C10A H10C O2A 2_666 0.98 2.42 3.390(2) 170.8 yes
C12A H12A O5A 2_657 0.95 2.45 3.338(2) 156.0 yes
N3A H3A O5A 1_465 0.881(9) 1.755(10) 2.6309(16) 172.3(18) yes
N4A H4A O2A . 0.877(9) 1.815(10) 2.682(2) 169.8(18) yes
C14A H14B O6A 1_465 0.98 2.43 3.3867(19) 165.0 yes
C17A H17A O3A . 0.95 2.44 3.3202(19) 154.5 yes
N5A H5AA O3A 2_667 0.868(9) 1.749(10) 2.6131(17) 173.2(19) yes
N6A H6A O6A 2_766 0.873(9) 1.857(10) 2.713(2) 166.7(18) yes
C18A H18A O1A . 0.98 2.63 3.462(2) 143.2 yes
C18A H18C O4A 2_667 0.98 2.45 3.371(2) 156.5 yes
C20A H20A O1A 2_766 0.95 2.38 3.2993(19) 163.5 yes
N1B H1B O1B 2_667 0.88 1.64 2.510(16) 169.2 yes
N2B H2B O4B 2_766 0.88 1.75 2.606(16) 164.9 yes
C10B H10D O2B 2_667 0.98 2.61 3.51(2) 151.4 yes
C10B H10E O2B 1_655 0.98 2.05 2.85(3) 136.8 yes
C12B H12B O5B 2_766 0.95 2.58 3.475(15) 157.1 yes
N3B H3B O5B 2_757 0.88 1.66 2.522(15) 167.6 yes
N4B H4B O2B 2_667 0.88 1.75 2.598(16) 161.8 yes
C17B H17B O3B 2_667 0.95 2.52 3.442(16) 164.3 yes
N5B H5BA O3B 2_666 0.88 1.65 2.518(15) 168.4 yes
N6B H6B O6B 2_657 0.88 1.83 2.648(19) 153.2 yes

loop_
_geom_torsion_atom_site_label_1
_geom_torsion_atom_site_label_2
_geom_torsion_atom_site_label_3
_geom_torsion_atom_site_label_4
_geom_torsion_site_symmetry_1
_geom_torsion_site_symmetry_2
_geom_torsion_site_symmetry_3
_geom_torsion_site_symmetry_4
_geom_torsion
_geom_torsion_publ_flag
O1A C1A C4A C5A . . . . 179.42(14) ?
O1A C1A C4A C9A . . . . -0.3(2) ?
O2A C1A C4A C5A . . . . 1.2(2) ?
O2A C1A C4A C9A . . . . -178.44(14) ?
O3A C2A C6A C5A . . . . 4.3(2) ?
O3A C2A C6A C7A . . . . -173.16(14) ?
O4A C2A C6A C5A . . . . -176.84(14) ?
O4A C2A C6A C7A . . . . 5.7(2) ?
O5A C3A C8A C7A . . . . -4.4(2) ?
O5A C3A C8A C9A . . . . 177.30(14) ?
O6A C3A C8A C7A . . . . 174.65(14) ?
O6A C3A C8A C9A . . . . -3.7(2) ?
C1A C4A C5A C6A . . . . -179.09(14) ?
C1A C4A C9A C8A . . . . 178.51(14) ?
C2A C6A C7A C8A . . . . 175.60(14) ?
C3A C8A C9A C4A . . . . 178.58(14) ?
C4A C5A C6A C2A . . . . -176.59(14) ?
C4A C5A C6A C7A . . . . 0.9(2) ?
C5A C4A C9A C8A . . . . -1.2(2) ?
C5A C6A C7A C8A . . . . -1.8(2) ?
C6A C7A C8A C3A . . . . -177.06(14) ?
C6A C7A C8A C9A . . . . 1.3(2) ?
C7A C8A C9A C4A . . . . 0.2(2) ?
C9A C4A C5A C6A . . . . 0.6(2) ?
N2A C12A C13A N1A . . . . -0.4(2) ?
C11A N1A C13A C12A . . . . -0.12(19) ?
C11A N2A C12A C13A . . . . 0.8(3) ?
C12A N2A C11A N1A . . . . -0.8(3) ?
C12A N2A C11A C10A . . . . 179.21(17) ?
C13A N1A C11A N2A . . . . 0.6(2) ?
C13A N1A C11A C10A . . . . -179.45(16) ?
N3A C16A C17A N4A . . . . 0.2(3) ?
C15A N3A C16A C17A . . . . -0.52(19) ?
C15A N4A C17A C16A . . . . 0.3(4) ?
C16A N3A C15A N4A . . . . 0.7(3) ?
C16A N3A C15A C14A . . . . -178.42(16) ?
C17A N4A C15A N3A . . . . -0.6(4) ?
C17A N4A C15A C14A . . . . 178.51(19) ?
N6A C20A C21A N5A . . . . -0.1(3) ?
C19A N5A C21A C20A . . . . 0.1(2) ?
C19A N6A C20A C21A . . . . 0.2(3) ?
C20A N6A C19A N5A . . . . -0.1(3) ?
C20A N6A C19A C18A . . . . 178.17(19) ?
C21A N5A C19A N6A . . . . 0.0(3) ?
C21A N5A C19A C18A . . . . -178.26(16) ?
O1B C1B C4B C5B . . . . 171.5(18) ?
O1B C1B C4B C9B . . . . -4(3) ?
O2B C1B C4B C5B . . . . -4(3) ?
O2B C1B C4B C9B . . . . -179.6(17) ?
O3B C2B C6B C5B . . . . -1(3) ?
O3B C2B C6B C7B . . . . -179.7(16) ?
O4B C2B C6B C5B . . . . -177.6(16) ?
O4B C2B C6B C7B . . . . 4(3) ?
O5B C3B C8B C7B . . . . 2(3) ?
O5B C3B C8B C9B . . . . -178.6(18) ?
O6B C3B C8B C7B . . . . -174.1(17) ?
O6B C3B C8B C9B . . . . 5(3) ?
C1B C4B C5B C6B . . . . -176.2(17) ?
C1B C4B C9B C8B . . . . 175.4(17) ?
C2B C6B C7B C8B . . . . 178.0(17) ?
C3B C8B C9B C4B . . . . -178.6(17) ?
C4B C5B C6B C2B . . . . -177.7(17) ?
C4B C5B C6B C7B . . . . 1(3) ?
C5B C4B C9B C8B . . . . -1(3) ?
C5B C6B C7B C8B . . . . -1(3) ?
C6B C7B C8B C3B . . . . 179.3(16) ?
C6B C7B C8B C9B . . . . 0(3) ?
C7B C8B C9B C4B . . . . 1(3) ?
C9B C4B C5B C6B . . . . -1(3) ?
N2B C12B C13B N1B . . . . -2(3) ?
C11B N1B C13B C12B . . . . 2(2) ?
C11B N2B C12B C13B . . . . 1(4) ?
C12B N2B C11B N1B . . . . 0(4) ?
C12B N2B C11B C10B . . . . -179(2) ?
C13B N1B C11B N2B . . . . -1(3) ?
C13B N1B C11B C10B . . . . 177(2) ?
N3B C16B C17B N4B . . . . 1(3) ?
C15B N3B C16B C17B . . . . 3(2) ?
C15B N4B C17B C16B . . . . -3(5) ?
C16B N3B C15B N4B . . . . -5(3) ?
C16B N3B C15B C14B . . . . -178.0(19) ?
C17B N4B C15B N3B . . . . 5(5) ?
C17B N4B C15B C14B . . . . 179(2) ?
N6B C20B C21B N5B . . . . 0(3) ?
C19B N5B C21B C20B . . . . -5(2) ?
C19B N6B C20B C21B . . . . 5(3) ?
C20B N6B C19B N5B . . . . -8(4) ?
C20B N6B C19B C18B . . . . 178(2) ?
C21B N5B C19B N6B . . . . 8(3) ?
C21B N5B C19B C18B . . . . -178.8(18) ?
